data_7114748
loop_
_publ_author_name
'Angeloni, Alessandro'
'Orpen, A. Guy'

_publ_section_title
;
 Control of hydrogen bond network dimensionality in tetrachloroplatinate
 salts
;
_journal_issue 4
_journal_name_full 'Chemical Communications'
_journal_page_first 343
_journal_paper_doi 10.1039/b009515j
_journal_year 2001
_chemical_formula_sum 'C12 H16 Cl4 N2 O6 Pt'
_chemical_formula_weight 621.16
_chemical_name_systematic
; 
? 
;
_space_group_IT_number 2
_symmetry_cell_setting triclinic
_symmetry_space_group_name_Hall '-P 1'
_symmetry_space_group_name_H-M 'P -1'
_atom_sites_solution_hydrogens geom
_atom_sites_solution_primary direct
_atom_sites_solution_secondary difmap
_audit_creation_method SHELXL-97
_cell_angle_alpha 86.462(13)
_cell_angle_beta 73.017(9)
_cell_angle_gamma 66.472(10)
_cell_formula_units_Z 1
_cell_length_a 6.9551(13)
_cell_length_b 8.5188(12)
_cell_length_c 8.9795(10)
_cell_measurement_reflns_used 91
_cell_measurement_temperature 173(2)
_cell_volume 465.61(13)
_computing_cell_refinement 'SMART (Siemens, 1995b)'
_computing_data_collection 'SMART (Siemens, 1995b)'
_computing_data_reduction 'SMART (Siemens, 1995b)'
_computing_molecular_graphics 'SHELXTL (Siemens, 1995a)'
_computing_publication_material 'SHELXTL (Siemens, 1995a)'
_computing_structure_refinement 'SHELXL-97 (Sheldrick, 1997)'
_computing_structure_solution 'SHELXS-97 (Sheldrick, 1990)'
_diffrn_ambient_temperature 173(2)
_diffrn_measured_fraction_theta_full 0.991
_diffrn_measured_fraction_theta_max 0.991
_diffrn_measurement_device_type 'Siemens SMART CCD diffractometer'
_diffrn_measurement_method '\w rotation with narrow frames'
_diffrn_radiation_monochromator graphite
_diffrn_radiation_source 'fine-focus sealed tube'
_diffrn_radiation_type MoK\a
_diffrn_radiation_wavelength 0.71073
_diffrn_reflns_av_R_equivalents 0.0221
_diffrn_reflns_av_sigmaI/netI 0.0361
_diffrn_reflns_limit_h_max 9
_diffrn_reflns_limit_h_min -9
_diffrn_reflns_limit_k_max 11
_diffrn_reflns_limit_k_min -11
_diffrn_reflns_limit_l_max 11
_diffrn_reflns_limit_l_min -11
_diffrn_reflns_number 4892
_diffrn_reflns_theta_full 27.49
_diffrn_reflns_theta_max 27.49
_diffrn_reflns_theta_min 2.38
_exptl_absorpt_coefficient_mu 8.139
_exptl_absorpt_correction_T_max 0.962304
_exptl_absorpt_correction_T_min 0.802653
_exptl_absorpt_correction_type multi-scan
_exptl_absorpt_process_details
; 
G. M. Sheldrick. SADABS: A program for absorption correction with the
Siemens
SMART system; University of G\"ottingen: Germany, 1996. 
;
_exptl_crystal_colour orange
_exptl_crystal_density_diffrn 2.215
_exptl_crystal_density_method 'not measured'
_exptl_crystal_description block
_exptl_crystal_F_000 296
_exptl_crystal_size_max 0.4
_exptl_crystal_size_mid 0.4
_exptl_crystal_size_min 0.3
_refine_diff_density_max 1.099
_refine_diff_density_min -0.827
_refine_diff_density_rms 0.116
_refine_ls_extinction_method none
_refine_ls_goodness_of_fit_ref 0.988
_refine_ls_hydrogen_treatment mixed
_refine_ls_matrix_type full
_refine_ls_number_parameters 127
_refine_ls_number_reflns 2114
_refine_ls_number_restraints 0
_refine_ls_restrained_S_all 0.988
_refine_ls_R_factor_all 0.0190
_refine_ls_R_factor_gt 0.0190
_refine_ls_shift/su_max 0.001
_refine_ls_shift/su_mean 0.000
_refine_ls_structure_factor_coef Fsqd
_refine_ls_weighting_details 'calc w=1/[\s^2^(Fo^2^)+(0.0205P)^2^+0.0000P] where P=(Fo^2^+2Fc^2^)/3'
_refine_ls_weighting_scheme calc
_refine_ls_wR_factor_gt 0.0426
_refine_ls_wR_factor_ref 0.0426
_reflns_number_gt 2107
_reflns_number_total 2114
_reflns_threshold_expression >2sigma(I)
_cod_data_source_file b009515j.txt
_cod_data_source_block 4gollum
_cod_original_cell_volume 465.61(11)
_cod_original_sg_symbol_H-M P-1
_cod_database_code 7114748

loop_
_symmetry_equiv_pos_as_xyz
'x, y, z'
'-x, -y, -z'

loop_
_atom_site_label
_atom_site_type_symbol
_atom_site_fract_x
_atom_site_fract_y
_atom_site_fract_z
_atom_site_U_iso_or_equiv
_atom_site_adp_type
_atom_site_occupancy
_atom_site_symmetry_multiplicity
_atom_site_calc_flag
_atom_site_refinement_flags
Pt1 Pt 1.0000 0.5000 0.5000 0.01824(6) Uani 1 2 d S
Cl1 Cl 1.29408(13) 0.24101(10) 0.48409(9) 0.02635(18) Uani 1 1 d .
Cl2 Cl 1.11921(14) 0.61909(10) 0.65991(10) 0.02765(18) Uani 1 1 d .
N1 N 0.5531(5) 1.3205(4) 0.7034(3) 0.0259(6) Uani 1 1 d .
H1A H 0.4383 1.3613 0.6716 0.031 Uiso 1 1 calc R
O1 O 1.1722(5) 1.2181(4) 0.9116(3) 0.0436(7) Uani 1 1 d .
O2 O 1.2118(5) 0.9548(4) 0.8460(4) 0.0422(7) Uani 1 1 d .
C4 C 0.7748(6) 1.3637(4) 0.8354(4) 0.0247(7) Uani 1 1 d .
H4A H 0.8052 1.4362 0.8897 0.030 Uiso 1 1 calc R
C6 C 1.1125(6) 1.1216(5) 0.8612(4) 0.0287(8) Uani 1 1 d .
C3 C 0.9107(5) 1.1911(4) 0.8073(4) 0.0230(7) Uani 1 1 d .
C2 C 0.8642(6) 1.0854(5) 0.7249(4) 0.0279(8) Uani 1 1 d .
H2A H 0.9549 0.9693 0.7052 0.034 Uiso 1 1 calc R
C5 C 0.5938(6) 1.4260(4) 0.7812(4) 0.0266(8) Uani 1 1 d .
H5A H 0.5002 1.5415 0.7989 0.032 Uiso 1 1 calc R
C1 C 0.6828(6) 1.1541(5) 0.6727(4) 0.0288(8) Uani 1 1 d .
H1B H 0.6502 1.0851 0.6162 0.035 Uiso 1 1 calc R
O3 O 1.5919(4) 0.7974(4) 0.8922(4) 0.0322(6) Uani 1 1 d .
H3 H 1.675(8) 0.769(6) 0.815(6) 0.047(15) Uiso 1 1 d .
H33 H 1.647(10) 0.814(8) 0.957(7) 0.09(2) Uiso 1 1 d .
H2 H 1.326(15) 0.931(11) 0.893(10) 0.17(4) Uiso 1 1 d .

loop_
_atom_site_aniso_label
_atom_site_aniso_U_11
_atom_site_aniso_U_22
_atom_site_aniso_U_33
_atom_site_aniso_U_23
_atom_site_aniso_U_13
_atom_site_aniso_U_12
Pt1 0.01664(10) 0.01890(10) 0.01900(10) 0.00186(6) -0.00716(7) -0.00564(7)
Cl1 0.0246(4) 0.0226(4) 0.0299(4) -0.0013(3) -0.0138(3) -0.0030(3)
Cl2 0.0262(4) 0.0234(4) 0.0346(5) -0.0026(3) -0.0169(4) -0.0051(3)
N1 0.0192(14) 0.0298(16) 0.0308(16) 0.0062(13) -0.0124(12) -0.0089(13)
O1 0.0483(18) 0.0581(19) 0.0473(17) 0.0171(14) -0.0320(14) -0.0337(16)
O2 0.0289(15) 0.0407(17) 0.0582(19) 0.0169(14) -0.0230(14) -0.0098(13)
C4 0.0285(18) 0.0275(18) 0.0227(17) 0.0030(14) -0.0094(14) -0.0148(15)
C6 0.0258(19) 0.038(2) 0.0284(18) 0.0111(16) -0.0126(15) -0.0167(17)
C3 0.0199(17) 0.0284(18) 0.0232(16) 0.0073(14) -0.0085(13) -0.0113(14)
C2 0.0262(19) 0.0227(18) 0.0348(19) 0.0047(15) -0.0131(15) -0.0071(15)
C5 0.0244(18) 0.0218(17) 0.0314(19) 0.0043(14) -0.0069(15) -0.0082(15)
C1 0.0290(19) 0.0265(19) 0.036(2) 0.0009(15) -0.0153(16) -0.0121(16)
O3 0.0242(14) 0.0401(16) 0.0275(15) -0.0020(12) -0.0083(13) -0.0068(12)

loop_
_atom_type_symbol
_atom_type_description
_atom_type_scat_dispersion_real
_atom_type_scat_dispersion_imag
_atom_type_scat_source
C C 0.0033 0.0016 'International Tables Vol C Tables 4.2.6.8 and 6.1.1.4'
H H 0.0000 0.0000 'International Tables Vol C Tables 4.2.6.8 and 6.1.1.4'
N N 0.0061 0.0033 'International Tables Vol C Tables 4.2.6.8 and 6.1.1.4'
O O 0.0106 0.0060 'International Tables Vol C Tables 4.2.6.8 and 6.1.1.4'
Cl Cl 0.1484 0.1585 'International Tables Vol C Tables 4.2.6.8 and 6.1.1.4'
Pt Pt -1.7033 8.3905 'International Tables Vol C Tables 4.2.6.8 and 6.1.1.4'

loop_
_geom_angle_atom_site_label_1
_geom_angle_atom_site_label_2
_geom_angle_atom_site_label_3
_geom_angle
_geom_angle_site_symmetry_1
_geom_angle_site_symmetry_3
Cl2 Pt1 Cl2 179.999(1) . 2_766
Cl2 Pt1 Cl1 89.67(3) . 2_766
Cl2 Pt1 Cl1 90.33(3) 2_766 2_766
Cl2 Pt1 Cl1 90.33(3) . .
Cl2 Pt1 Cl1 89.67(3) 2_766 .
Cl1 Pt1 Cl1 179.999(2) 2_766 .
C5 N1 C1 122.8(3) . .
C5 C4 C3 118.7(3) . .
O1 C6 O2 125.6(4) . .
O1 C6 C3 120.6(3) . .
O2 C6 C3 113.8(3) . .
C4 C3 C2 119.9(3) . .
C4 C3 C6 119.5(3) . .
C2 C3 C6 120.6(3) . .
C1 C2 C3 119.1(3) . .
N1 C5 C4 119.8(3) . .
N1 C1 C2 119.7(3) . .

loop_
_geom_bond_atom_site_label_1
_geom_bond_atom_site_label_2
_geom_bond_distance
_geom_bond_site_symmetry_2
Pt1 Cl2 2.3077(8) .
Pt1 Cl2 2.3077(8) 2_766
Pt1 Cl1 2.3102(8) 2_766
Pt1 Cl1 2.3102(8) .
N1 C5 1.331(5) .
N1 C1 1.335(4) .
O1 C6 1.216(5) .
O2 C6 1.304(5) .
C4 C5 1.377(5) .
C4 C3 1.384(5) .
C6 C3 1.501(5) .
C3 C2 1.385(5) .
C2 C1 1.369(5) .
